data_7052764
loop_
_publ_author_name
'Miu, Chia-Yeh'
'Chi, Hsin-Hung'
'Chen, Szu-Wei'
'Cherng, Jiann-Jang'
'Hsu, Miao-Hsing'
'Huang, Yu-Xin'
'Shieh, Minghuey'

_publ_section_title
;
 Reactions of the \m3-sulfido triiron cluster [SFe3(CO)9]2&#x2212; with
 functionalized organic halides and mercury salts: selective reactivity,
 electrochemistry, and theoretical calculations
;
_journal_issue 11
_journal_name_full 'New Journal of Chemistry'
_journal_page_first 2442
_journal_paper_doi 10.1039/c1nj20279k
_journal_volume 35
_journal_year 2011
_chemical_formula_moiety 'C21 H28 Fe3 I N O9 S'
_chemical_formula_sum 'C21 H28 Fe3 I N O9 S'
_chemical_formula_weight 764.95
_chemical_name_systematic
;
?
;
_space_group_IT_number 14
_symmetry_cell_setting monoclinic
_symmetry_space_group_name_Hall '-P 2yn'
_symmetry_space_group_name_H-M 'P 1 21/n 1'
_atom_sites_solution_hydrogens geom
_atom_sites_solution_primary direct
_atom_sites_solution_secondary difmap
_audit_creation_method SHELXL-97
_cell_angle_alpha 90.00
_cell_angle_beta 94.977(2)
_cell_angle_gamma 90.00
_cell_formula_units_Z 4
_cell_length_a 10.9444(12)
_cell_length_b 14.5380(16)
_cell_length_c 18.351(2)
_cell_measurement_reflns_used 0
_cell_measurement_temperature 200(2)
_cell_measurement_theta_max 0
_cell_measurement_theta_min 0
_cell_volume 2908.8(6)
_computing_molecular_graphics 'Ortep-3 for Windows (Farrugia, 1997)'
_computing_publication_material 'WinGX publication routines (Farrugia, 1999)'
_computing_structure_refinement 'SHELXL-97 (Sheldrick, 1997)'
_computing_structure_solution 'SHELXS-86 (Sheldrick, 1986)'
_diffrn_ambient_temperature 200(2)
_diffrn_measured_fraction_theta_full 0.985
_diffrn_measured_fraction_theta_max 0.985
_diffrn_radiation_monochromator graphite
_diffrn_radiation_source 'fine-focus sealed tube'
_diffrn_radiation_type MoK\a
_diffrn_radiation_wavelength 0.71073
_diffrn_reflns_av_R_equivalents 0.0261
_diffrn_reflns_av_sigmaI/netI 0.0250
_diffrn_reflns_limit_h_max 12
_diffrn_reflns_limit_h_min -12
_diffrn_reflns_limit_k_max 17
_diffrn_reflns_limit_k_min -15
_diffrn_reflns_limit_l_max 21
_diffrn_reflns_limit_l_min -15
_diffrn_reflns_number 19812
_diffrn_reflns_theta_full 25.01
_diffrn_reflns_theta_max 25.01
_diffrn_reflns_theta_min 1.79
_exptl_absorpt_coefficient_mu 2.654
_exptl_absorpt_correction_T_max 0.4091
_exptl_absorpt_correction_T_min 0.3082
_exptl_absorpt_correction_type multi-scan
_exptl_crystal_colour red-brown(dark)
_exptl_crystal_density_diffrn 1.747
_exptl_crystal_density_method 'not measured'
_exptl_crystal_description prism
_exptl_crystal_F_000 1520
_exptl_crystal_size_max 0.58
_exptl_crystal_size_mid 0.47
_exptl_crystal_size_min 0.41
_refine_diff_density_max 0.932
_refine_diff_density_min -1.459
_refine_diff_density_rms 0.075
_refine_ls_extinction_method none
_refine_ls_goodness_of_fit_ref 1.035
_refine_ls_hydrogen_treatment noref
_refine_ls_matrix_type full
_refine_ls_number_parameters 323
_refine_ls_number_reflns 5033
_refine_ls_number_restraints 1
_refine_ls_restrained_S_all 1.035
_refine_ls_R_factor_all 0.0447
_refine_ls_R_factor_gt 0.0360
_refine_ls_shift/su_max 0.001
_refine_ls_shift/su_mean 0.000
_refine_ls_structure_factor_coef Fsqd
_refine_ls_weighting_details 'calc w=1/[\s^2^(Fo^2^)+(0.0297P)^2^+6.7890P] where P=(Fo^2^+2Fc^2^)/3'
_refine_ls_weighting_scheme calc
_refine_ls_wR_factor_gt 0.0801
_refine_ls_wR_factor_ref 0.0844
_reflns_number_gt 4285
_reflns_number_total 5033
_reflns_threshold_expression >2sigma(I)
_cod_data_source_file c1nj20279k.txt
_cod_data_source_block 3
_cod_original_cell_volume 2908.9(6)
_cod_original_sg_symbol_H-M 'P 21/n'
_cod_database_code 7052764

loop_
_symmetry_equiv_pos_as_xyz
'x, y, z'
'-x+1/2, y+1/2, -z+1/2'
'-x, -y, -z'
'x-1/2, -y-1/2, z-1/2'

loop_
_atom_site_label
_atom_site_type_symbol
_atom_site_fract_x
_atom_site_fract_y
_atom_site_fract_z
_atom_site_U_iso_or_equiv
_atom_site_adp_type
_atom_site_occupancy
_atom_site_symmetry_multiplicity
_atom_site_calc_flag
_atom_site_refinement_flags
_atom_site_disorder_assembly
_atom_site_disorder_group
C1 C 0.8871(4) 0.6992(3) 0.2452(2) 0.0401(10) Uani 1 1 d . . .
C2 C 0.6339(4) 0.7096(3) 0.2346(2) 0.0452(10) Uani 1 1 d . . .
C3 C 0.7615(4) 0.8345(3) 0.1727(2) 0.0396(9) Uani 1 1 d . . .
C4 C 0.4870(4) 0.6771(3) 0.0874(2) 0.0495(11) Uani 1 1 d . . .
C5 C 0.6290(4) 0.8040(3) 0.0269(2) 0.0427(10) Uani 1 1 d . . .
C6 C 0.5986(4) 0.6362(4) -0.0360(3) 0.0528(12) Uani 1 1 d . . .
C7 C 0.9080(4) 0.7968(3) 0.0521(2) 0.0368(9) Uani 1 1 d . . .
C8 C 0.8800(4) 0.6392(3) -0.0301(2) 0.0396(9) Uani 1 1 d . . .
C9 C 1.0201(4) 0.6393(3) 0.1005(2) 0.0368(9) Uani 1 1 d . . .
C10 C 0.7535(5) 0.4694(3) 0.1311(3) 0.0595(13) Uani 1 1 d . A .
H10A H 0.8208 0.4558 0.1692 0.071 Uiso 1 1 calc R . .
H10B H 0.6754 0.4513 0.1507 0.071 Uiso 1 1 calc R . .
C11 C 0.7707(5) 0.4140(3) 0.0660(3) 0.0575(13) Uani 1 1 d . . .
H11A H 0.8537 0.4236 0.0498 0.069 Uiso 1 1 d R A .
H11B H 0.7090 0.4304 0.0254 0.069 Uiso 1 1 d R . .
C12 C 0.7536(6) 0.3120(4) 0.0905(3) 0.0423(14) Uiso 0.70 1 d PD A 1
H12A H 0.7997 0.3018 0.1387 0.051 Uiso 0.70 1 calc PR A 1
H12B H 0.6657 0.3003 0.0959 0.051 Uiso 0.70 1 calc PR A 1
C13 C 0.7975(7) 0.2478(5) 0.0366(4) 0.0624(19) Uiso 0.70 1 d PD A 1
H13A H 0.8868 0.2564 0.0342 0.075 Uiso 0.70 1 calc PR A 1
H13B H 0.7563 0.2617 -0.0123 0.075 Uiso 0.70 1 calc PR A 1
C12' C 0.8118(14) 0.3124(12) 0.0547(10) 0.064(5) Uiso 0.30 1 d PD A 2
H12C H 0.8282 0.3010 0.0033 0.076 Uiso 0.30 1 calc PR A 2
H12D H 0.8861 0.2971 0.0871 0.076 Uiso 0.30 1 calc PR A 2
C13' C 0.7049(13) 0.2593(11) 0.0746(9) 0.051(4) Uiso 0.30 1 d PD A 2
H13C H 0.6316 0.2733 0.0409 0.061 Uiso 0.30 1 calc PR A 2
H13D H 0.6864 0.2733 0.1253 0.061 Uiso 0.30 1 calc PR A 2
C14 C 0.3665(4) 0.9909(3) 0.2123(2) 0.0433(10) Uani 1 1 d . . .
H14A H 0.3794 1.0563 0.2260 0.052 Uiso 1 1 calc R . .
H14B H 0.3891 0.9535 0.2565 0.052 Uiso 1 1 calc R . .
C15 C 0.4521(5) 0.9669(4) 0.1552(3) 0.0726(16) Uani 1 1 d . . .
H15A H 0.5368 0.9794 0.1744 0.109 Uiso 1 1 calc R . .
H15B H 0.4318 1.0042 0.1113 0.109 Uiso 1 1 calc R . .
H15C H 0.4434 0.9016 0.1428 0.109 Uiso 1 1 calc R . .
C16 C 0.2061(4) 0.8779(3) 0.1681(2) 0.0457(10) Uani 1 1 d . . .
H16A H 0.2516 0.8636 0.1251 0.055 Uiso 1 1 calc R . .
H16B H 0.1175 0.8715 0.1528 0.055 Uiso 1 1 calc R . .
C17 C 0.2406(5) 0.8080(3) 0.2273(3) 0.0577(13) Uani 1 1 d . . .
H17A H 0.2212 0.7461 0.2086 0.087 Uiso 1 1 calc R . .
H17B H 0.1944 0.8203 0.2697 0.087 Uiso 1 1 calc R . .
H17C H 0.3287 0.8123 0.2420 0.087 Uiso 1 1 calc R . .
C18 C 0.1639(4) 1.0029(3) 0.2559(2) 0.0381(9) Uani 1 1 d . . .
H18A H 0.1988 0.9671 0.2987 0.046 Uiso 1 1 calc R . .
H18B H 0.1793 1.0688 0.2668 0.046 Uiso 1 1 calc R . .
C19 C 0.0276(4) 0.9872(4) 0.2468(3) 0.0581(13) Uani 1 1 d . . .
H19A H -0.0085 1.0058 0.2916 0.087 Uiso 1 1 calc R . .
H19B H 0.0111 0.9218 0.2375 0.087 Uiso 1 1 calc R . .
H19C H -0.0085 1.0237 0.2055 0.087 Uiso 1 1 calc R . .
C20 C 0.1901(4) 1.0360(3) 0.1243(2) 0.0421(10) Uani 1 1 d . . .
H20A H 0.2375 1.0180 0.0830 0.051 Uiso 1 1 calc R . .
H20B H 0.1027 1.0225 0.1097 0.051 Uiso 1 1 calc R . .
C21 C 0.2038(5) 1.1379(3) 0.1358(2) 0.0527(12) Uani 1 1 d . . .
H21A H 0.1737 1.1703 0.0910 0.079 Uiso 1 1 calc R . .
H21B H 0.2905 1.1528 0.1480 0.079 Uiso 1 1 calc R . .
H21C H 0.1562 1.1570 0.1760 0.079 Uiso 1 1 calc R . .
N1 N 0.2315(3) 0.9766(2) 0.18987(15) 0.0314(7) Uani 1 1 d . . .
O1 O 0.9710(3) 0.6933(3) 0.28705(18) 0.0632(9) Uani 1 1 d . . .
O2 O 0.5507(3) 0.7126(3) 0.26884(19) 0.0707(10) Uani 1 1 d . . .
O3 O 0.7620(3) 0.9137(2) 0.17203(19) 0.0586(9) Uani 1 1 d . . .
O4 O 0.3927(3) 0.6721(3) 0.1108(2) 0.0813(12) Uani 1 1 d . . .
O5 O 0.6247(3) 0.8797(2) 0.00975(19) 0.0620(9) Uani 1 1 d . . .
O6 O 0.5756(4) 0.6059(3) -0.0928(2) 0.0919(14) Uani 1 1 d . . .
O7 O 0.9337(3) 0.8731(2) 0.04512(18) 0.0539(8) Uani 1 1 d . . .
O8 O 0.8858(3) 0.6165(2) -0.08944(17) 0.0618(9) Uani 1 1 d . . .
O9 O 1.1129(3) 0.6124(2) 0.12526(18) 0.0581(9) Uani 1 1 d . . .
S1 S 0.75034(9) 0.59214(6) 0.11342(5) 0.0336(2) Uani 1 1 d . . .
Fe1 Fe 0.75902(5) 0.71306(4) 0.17939(3) 0.03174(14) Uani 1 1 d . A .
Fe2 Fe 0.63255(5) 0.68568(4) 0.05228(3) 0.03381(14) Uani 1 1 d . A .
Fe3 Fe 0.87461(5) 0.67807(4) 0.06202(3) 0.02938(14) Uani 1 1 d . A .
I1 I 0.76226(4) 0.10768(2) 0.064010(17) 0.06474(13) Uani 1 1 d . . .

loop_
_atom_site_aniso_label
_atom_site_aniso_U_11
_atom_site_aniso_U_22
_atom_site_aniso_U_33
_atom_site_aniso_U_23
_atom_site_aniso_U_13
_atom_site_aniso_U_12
C1 0.043(3) 0.040(2) 0.038(2) -0.0044(18) 0.0072(19) 0.0058(19)
C2 0.045(3) 0.052(3) 0.039(2) -0.004(2) 0.006(2) -0.003(2)
C3 0.038(2) 0.043(3) 0.037(2) -0.0024(18) -0.0008(17) 0.0007(19)
C4 0.038(3) 0.062(3) 0.048(2) -0.005(2) 0.001(2) -0.005(2)
C5 0.036(2) 0.057(3) 0.036(2) 0.003(2) 0.0021(17) 0.004(2)
C6 0.039(3) 0.069(3) 0.050(3) -0.015(2) 0.000(2) 0.006(2)
C7 0.029(2) 0.041(3) 0.040(2) 0.0038(18) 0.0012(16) 0.0002(18)
C8 0.038(2) 0.039(2) 0.042(2) 0.0020(19) 0.0042(18) -0.0007(19)
C9 0.037(2) 0.039(2) 0.035(2) 0.0039(17) 0.0093(18) 0.0004(19)
C10 0.091(4) 0.033(2) 0.054(3) 0.012(2) 0.004(3) -0.011(2)
C11 0.055(3) 0.030(2) 0.086(4) -0.004(2) 0.000(3) 0.003(2)
C14 0.034(2) 0.047(3) 0.049(2) 0.001(2) 0.0028(18) -0.0030(19)
C15 0.055(3) 0.078(4) 0.089(4) 0.005(3) 0.032(3) 0.011(3)
C16 0.058(3) 0.032(2) 0.046(2) -0.0073(18) -0.004(2) -0.005(2)
C17 0.082(4) 0.031(2) 0.059(3) 0.004(2) 0.004(3) 0.002(2)
C18 0.040(2) 0.042(2) 0.0322(19) -0.0017(17) 0.0063(17) 0.0015(19)
C19 0.039(3) 0.070(3) 0.066(3) 0.014(3) 0.007(2) 0.002(2)
C20 0.058(3) 0.040(2) 0.0278(19) 0.0019(17) -0.0010(18) 0.005(2)
C21 0.081(4) 0.035(2) 0.043(2) 0.0055(19) 0.012(2) 0.011(2)
N1 0.0391(19) 0.0288(17) 0.0258(15) -0.0037(13) -0.0011(13) 0.0001(14)
O1 0.051(2) 0.082(3) 0.0539(19) -0.0041(18) -0.0106(16) 0.0199(18)
O2 0.048(2) 0.106(3) 0.061(2) -0.008(2) 0.0210(17) -0.005(2)
O3 0.065(2) 0.039(2) 0.071(2) -0.0051(16) -0.0008(17) 0.0022(16)
O4 0.036(2) 0.135(4) 0.075(2) -0.001(2) 0.0160(18) -0.010(2)
O5 0.065(2) 0.053(2) 0.068(2) 0.0181(18) 0.0045(17) 0.0086(17)
O6 0.075(3) 0.139(4) 0.058(2) -0.051(2) -0.0163(19) 0.013(3)
O7 0.057(2) 0.0376(19) 0.067(2) 0.0084(15) 0.0046(16) -0.0108(15)
O8 0.072(2) 0.076(2) 0.0382(18) -0.0118(16) 0.0091(15) -0.0009(19)
O9 0.0399(19) 0.071(2) 0.062(2) 0.0131(17) -0.0030(15) 0.0157(17)
S1 0.0405(6) 0.0272(5) 0.0337(5) -0.0001(4) 0.0062(4) -0.0038(4)
Fe1 0.0328(3) 0.0326(3) 0.0300(3) -0.0029(2) 0.0037(2) -0.0003(2)
Fe2 0.0292(3) 0.0398(3) 0.0323(3) -0.0035(2) 0.0022(2) -0.0012(2)
Fe3 0.0297(3) 0.0285(3) 0.0302(3) 0.0015(2) 0.0040(2) 0.0007(2)
I1 0.1136(3) 0.02868(17) 0.05236(19) -0.00196(13) 0.00966(18) -0.01101(17)

loop_
_atom_type_symbol
_atom_type_description
_atom_type_scat_dispersion_real
_atom_type_scat_dispersion_imag
_atom_type_scat_source
C C 0.0033 0.0016 'International Tables Vol C Tables 4.2.6.8 and 6.1.1.4'
H H 0.0000 0.0000 'International Tables Vol C Tables 4.2.6.8 and 6.1.1.4'
N N 0.0061 0.0033 'International Tables Vol C Tables 4.2.6.8 and 6.1.1.4'
O O 0.0106 0.0060 'International Tables Vol C Tables 4.2.6.8 and 6.1.1.4'
S S 0.1246 0.1234 'International Tables Vol C Tables 4.2.6.8 and 6.1.1.4'
Fe Fe 0.3463 0.8444 'International Tables Vol C Tables 4.2.6.8 and 6.1.1.4'
I I -0.4742 1.8119 'International Tables Vol C Tables 4.2.6.8 and 6.1.1.4'

loop_
_geom_angle_atom_site_label_1
_geom_angle_atom_site_label_2
_geom_angle_atom_site_label_3
_geom_angle
O1 C1 Fe1 177.6(4)
O2 C2 Fe1 175.9(4)
O3 C3 Fe1 176.5(4)
O4 C4 Fe2 179.3(5)
O5 C5 Fe2 178.6(4)
O6 C6 Fe2 178.7(5)
O7 C7 Fe3 177.7(4)
O8 C8 Fe3 177.9(4)
O9 C9 Fe3 178.5(4)
C11 C10 S1 113.3(3)
C11 C10 H10A 108.9
S1 C10 H10A 108.9
C11 C10 H10B 108.9
S1 C10 H10B 108.9
H10A C10 H10B 107.7
C10 C11 C12' 133.3(8)
C10 C11 C12 105.0(4)
C12' C11 C12 35.5(6)
C10 C11 H11A 110.8
C12' C11 H11A 79.1
C12 C11 H11A 110.8
C10 C11 H11B 110.7
C12' C11 H11B 108.3
C12 C11 H11B 110.7
H11A C11 H11B 108.8
C13 C12 C11 110.7(5)
C13 C12 H12A 109.5
C11 C12 H12A 109.5
C13 C12 H12B 109.5
C11 C12 H12B 109.5
H12A C12 H12B 108.1
C12 C13 I1 111.7(5)
C12 C13 H13A 109.3
I1 C13 H13A 109.3
C12 C13 H13B 109.3
I1 C13 H13B 109.3
H13A C13 H13B 107.9
C13' C12' C11 102.6(13)
C13' C12' H12C 111.3
C11 C12' H12C 111.3
C13' C12' H12D 111.3
C11 C12' H12D 111.3
H12C C12' H12D 109.2
C12' C13' I1 104.6(11)
C12' C13' H13C 110.8
I1 C13' H13C 110.8
C12' C13' H13D 110.8
I1 C13' H13D 110.8
H13C C13' H13D 108.9
C15 C14 N1 115.5(4)
C15 C14 H14A 108.4
N1 C14 H14A 108.4
C15 C14 H14B 108.4
N1 C14 H14B 108.4
H14A C14 H14B 107.5
C14 C15 H15A 109.5
C14 C15 H15B 109.5
H15A C15 H15B 109.5
C14 C15 H15C 109.5
H15A C15 H15C 109.5
H15B C15 H15C 109.5
N1 C16 C17 114.8(3)
N1 C16 H16A 108.6
C17 C16 H16A 108.6
N1 C16 H16B 108.6
C17 C16 H16B 108.6
H16A C16 H16B 107.5
C16 C17 H17A 109.5
C16 C17 H17B 109.5
H17A C17 H17B 109.5
C16 C17 H17C 109.5
H17A C17 H17C 109.5
H17B C17 H17C 109.5
C19 C18 N1 114.8(3)
C19 C18 H18A 108.6
N1 C18 H18A 108.6
C19 C18 H18B 108.6
N1 C18 H18B 108.6
H18A C18 H18B 107.6
C18 C19 H19A 109.5
C18 C19 H19B 109.5
H19A C19 H19B 109.5
C18 C19 H19C 109.5
H19A C19 H19C 109.5
H19B C19 H19C 109.5
C21 C20 N1 115.4(3)
C21 C20 H20A 108.4
N1 C20 H20A 108.4
C21 C20 H20B 108.4
N1 C20 H20B 108.4
H20A C20 H20B 107.5
C20 C21 H21A 109.5
C20 C21 H21B 109.5
H21A C21 H21B 109.5
C20 C21 H21C 109.5
H21A C21 H21C 109.5
H21B C21 H21C 109.5
C16 N1 C14 110.9(3)
C16 N1 C20 107.2(3)
C14 N1 C20 110.8(3)
C16 N1 C18 111.0(3)
C14 N1 C18 106.2(3)
C20 N1 C18 110.9(3)
C10 S1 Fe2 136.48(18)
C10 S1 Fe3 130.90(19)
Fe2 S1 Fe3 76.82(4)
C10 S1 Fe1 135.26(16)
Fe2 S1 Fe1 76.54(4)
Fe3 S1 Fe1 76.63(4)
C3 Fe1 C2 94.9(2)
C3 Fe1 C1 98.30(19)
C2 Fe1 C1 102.18(19)
C3 Fe1 S1 141.53(13)
C2 Fe1 S1 107.60(15)
C1 Fe1 S1 106.58(13)
C3 Fe1 Fe2 95.67(13)
C2 Fe1 Fe2 97.41(14)
C1 Fe1 Fe2 154.77(13)
S1 Fe1 Fe2 51.62(3)
C3 Fe1 Fe3 97.12(13)
C2 Fe1 Fe3 155.36(14)
C1 Fe1 Fe3 97.27(13)
S1 Fe1 Fe3 51.60(3)
Fe2 Fe1 Fe3 60.08(2)
C4 Fe2 C6 100.3(2)
C4 Fe2 C5 99.4(2)
C6 Fe2 C5 98.9(2)
C4 Fe2 S1 106.62(16)
C6 Fe2 S1 106.89(16)
C5 Fe2 S1 138.93(14)
C4 Fe2 Fe1 96.23(14)
C6 Fe2 Fe1 156.49(15)
C5 Fe2 Fe1 94.77(13)
S1 Fe2 Fe1 51.83(3)
C4 Fe2 Fe3 154.08(15)
C6 Fe2 Fe3 99.97(14)
C5 Fe2 Fe3 93.26(14)
S1 Fe2 Fe3 51.61(3)
Fe1 Fe2 Fe3 60.02(2)
C9 Fe3 C7 99.40(18)
C9 Fe3 C8 100.01(18)
C7 Fe3 C8 100.71(19)
C9 Fe3 S1 102.89(13)
C7 Fe3 S1 139.59(13)
C8 Fe3 S1 107.96(14)
C9 Fe3 Fe1 102.30(12)
C7 Fe3 Fe1 90.82(13)
C8 Fe3 Fe1 152.80(13)
S1 Fe3 Fe1 51.77(3)
C9 Fe3 Fe2 154.03(13)
C7 Fe3 Fe2 99.59(13)
C8 Fe3 Fe2 93.69(13)
S1 Fe3 Fe2 51.57(3)
Fe1 Fe3 Fe2 59.90(2)
C13 I1 C13' 33.5(4)

loop_
_geom_bond_atom_site_label_1
_geom_bond_atom_site_label_2
_geom_bond_distance
C1 O1 1.148(5)
C1 Fe1 1.781(4)
C2 O2 1.152(5)
C2 Fe1 1.773(4)
C3 O3 1.151(5)
C3 Fe1 1.771(5)
C4 O4 1.153(5)
C4 Fe2 1.774(5)
C5 O5 1.144(5)
C5 Fe2 1.782(5)
C6 O6 1.140(5)
C6 Fe2 1.781(5)
C7 O7 1.155(5)
C7 Fe3 1.777(4)
C8 O8 1.146(5)
C8 Fe3 1.787(4)
C9 O9 1.145(5)
C9 Fe3 1.776(4)
C10 C11 1.467(7)
C10 S1 1.813(4)
C10 H10A 0.9900
C10 H10B 0.9900
C11 C12' 1.564(19)
C11 C12 1.565(8)
C11 H11A 0.9900
C11 H11B 0.9900
C12 C13 1.472(8)
C12 H12A 0.9900
C12 H12B 0.9900
C13 I1 2.141(8)
C13 H13A 0.9900
C13 H13B 0.9900
C12' C13' 1.474(9)
C12' H12C 0.9900
C12' H12D 0.9900
C13' I1 2.305(16)
C13' H13C 0.9900
C13' H13D 0.9900
C14 C15 1.505(6)
C14 N1 1.514(5)
C14 H14A 0.9900
C14 H14B 0.9900
C15 H15A 0.9800
C15 H15B 0.9800
C15 H15C 0.9800
C16 N1 1.508(5)
C16 C17 1.512(6)
C16 H16A 0.9900
C16 H16B 0.9900
C17 H17A 0.9800
C17 H17B 0.9800
C17 H17C 0.9800
C18 C19 1.504(6)
C18 N1 1.523(5)
C18 H18A 0.9900
C18 H18B 0.9900
C19 H19A 0.9800
C19 H19B 0.9800
C19 H19C 0.9800
C20 C21 1.502(6)
C20 N1 1.519(5)
C20 H20A 0.9900
C20 H20B 0.9900
C21 H21A 0.9800
C21 H21B 0.9800
C21 H21C 0.9800
S1 Fe2 2.1258(11)
S1 Fe3 2.1268(11)
S1 Fe1 2.1319(11)
Fe1 Fe2 2.6372(8)
Fe1 Fe3 2.6403(8)
Fe2 Fe3 2.6420(8)
